data_7716692
loop_
_publ_author_name
'Pradhan, Abinash'
'Rana, Rajanikanta'
'Rajaraman, Gopalan'
'Pradhan, Monalisa'
'Samal, Saroj L.'

_publ_section_title
;
 (C<sub>3</sub>H<sub>7</sub>NH<sub>3</sub>)<sub>4</sub>Bi<sub>1-<i>x</i></sub>Sb<sub><i>x</i></sub>I<sub>9</sub>:
 0D hybrid halide perovskite-like compounds with isolated triiodide units.
;
_journal_issue 32
_journal_name_full 'Dalton transactions (Cambridge, England : 2003)'
_journal_page_first 13628
_journal_page_last 13637
_journal_paper_doi 10.1039/d4dt01692k
_journal_volume 53
_journal_year 2024
_chemical_formula_moiety 'Bi I6, I3, 4(C3 H10 N)'
_chemical_formula_sum 'C12 H40 Bi I9 N4'
_chemical_formula_weight 1591.56
_space_group_crystal_system monoclinic
_space_group_IT_number 14
_space_group_name_Hall '-P 2ybc'
_space_group_name_H-M_alt 'P 1 21/c 1'
_atom_sites_solution_hydrogens geom
_atom_sites_solution_primary dual
_audit_creation_date 2023-12-23
_audit_creation_method
;
Olex2 1.5-alpha
(compiled 2021.06.29 svn.r12e2184c for OlexSys, GUI svn.r6374)
;
_audit_update_record
;
2024-02-22 deposited with the CCDC.	2024-07-19 downloaded from the CCDC.
;
_cell_angle_alpha 90
_cell_angle_beta 102.724(3)
_cell_angle_gamma 90
_cell_formula_units_Z 2
_cell_length_a 12.5880(4)
_cell_length_b 12.1462(3)
_cell_length_c 11.9457(3)
_cell_measurement_reflns_used 9188
_cell_measurement_temperature 293(2)
_cell_measurement_theta_max 26.8930
_cell_measurement_theta_min 2.3280
_cell_volume 1781.60(9)
_computing_cell_refinement 'CrysAlisPro 1.171.41.93a (Rigaku OD, 2020)'
_computing_data_collection 'CrysAlisPro 1.171.41.93a (Rigaku OD, 2020)'
_computing_data_reduction 'CrysAlisPro 1.171.41.93a (Rigaku OD, 2020)'
_computing_molecular_graphics 'Olex2 1.5-alpha (Dolomanov et al., 2009)'
_computing_publication_material 'Olex2 1.5-alpha (Dolomanov et al., 2009)'
_computing_structure_refinement 'SHELXL 2018/3 (Sheldrick, 2015)'
_computing_structure_solution 'SHELXT 2018/2 (Sheldrick, 2018)'
_diffrn_ambient_temperature 293(2)
_diffrn_detector 'Hybrid Pixel Array Detector'
_diffrn_detector_area_resol_mean 10.0000
_diffrn_measured_fraction_theta_full 0.999
_diffrn_measured_fraction_theta_max 0.947
_diffrn_measurement_details
;
List of Runs (angles in degrees, time in seconds):

  # Type    Start    End  Width  t~exp~   \w     \q     \k     \f   Frames
#--------------------------------------------------------------------------
  1  \w     54.00  99.00   0.50    4.33    --   10.00  82.00  90.00   90
  2  \w     43.00  69.00   0.50    4.33    --   10.00  82.00 -60.00   52
  3  \w    -78.00  27.00   0.50    4.33    --   10.00 -77.00  30.00  210
  4  \w    -44.00  39.00   0.50    4.33    --   10.00 -57.00 -90.00  166
  5  \w    -12.00  35.00   0.50    4.33    --   10.00  82.00  90.00   94
  6  \w     22.00  67.00   0.50    4.33    --  -10.20  82.00   0.00   90
  7  \w    -21.00  14.00   0.50    4.33    --  -10.20 -82.00 -90.00   70
  8  \w    -28.00  -2.00   0.50    4.33    --  -10.20  82.00   0.00   52
  9  \w    -45.00  12.00   0.50    4.33    --  -10.20 -82.00-150.00  114
 10  \w    -37.00 -12.00   0.50    4.33    --  -10.20 -77.00 -90.00   50
;
_diffrn_measurement_device 'four-circle diffractometer'
_diffrn_measurement_device_type 'XtaLAB Pro II AFC12 (RINC): Kappa single'
_diffrn_measurement_method '\w scans'
_diffrn_orient_matrix_type 'CrysAlisPro convention (1999,Acta A55,543-557)'
_diffrn_orient_matrix_UB_11 -0.0045849000
_diffrn_orient_matrix_UB_12 0.0410414000
_diffrn_orient_matrix_UB_13 -0.0430291000
_diffrn_orient_matrix_UB_21 0.0007873000
_diffrn_orient_matrix_UB_22 -0.0413811000
_diffrn_orient_matrix_UB_23 -0.0416706000
_diffrn_orient_matrix_UB_31 -0.0576098000
_diffrn_orient_matrix_UB_32 -0.0038461000
_diffrn_orient_matrix_UB_33 -0.0106099000
_diffrn_radiation_monochromator mirror
_diffrn_radiation_probe x-ray
_diffrn_radiation_type 'Mo K\a'
_diffrn_radiation_wavelength 0.71073
_diffrn_reflns_av_R_equivalents 0.0879
_diffrn_reflns_av_unetI/netI 0.0596
_diffrn_reflns_Laue_measured_fraction_full 0.999
_diffrn_reflns_Laue_measured_fraction_max 0.947
_diffrn_reflns_limit_h_max 16
_diffrn_reflns_limit_h_min -14
_diffrn_reflns_limit_k_max 15
_diffrn_reflns_limit_k_min -14
_diffrn_reflns_limit_l_max 14
_diffrn_reflns_limit_l_min -15
_diffrn_reflns_number 14870
_diffrn_reflns_point_group_measured_fraction_full 0.999
_diffrn_reflns_point_group_measured_fraction_max 0.947
_diffrn_reflns_theta_full 25.242
_diffrn_reflns_theta_max 27.089
_diffrn_reflns_theta_min 2.359
_diffrn_source 'micro-focus sealed X-ray tube'
_diffrn_source_type 'Rigaku (Mo) X-ray Source'
_exptl_absorpt_coefficient_mu 12.754
_exptl_absorpt_correction_T_max 0.02288
_exptl_absorpt_correction_T_min 0.00762
_exptl_absorpt_correction_type sphere
_exptl_absorpt_process_details
;
CrysAlisPro 1.171.41.93a (Rigaku Oxford Diffraction, 2020)
Spherical absorption correction
using equivalent radius and absorption coefficient.
Empirical absorption correction using spherical harmonics,
implemented in SCALE3 ABSPACK scaling algorithm.
;
_exptl_crystal_density_diffrn 2.967
_exptl_crystal_description sphere
_exptl_crystal_F_000 1400
_exptl_crystal_size_rad 0.400
_refine_diff_density_max 2.631
_refine_diff_density_min -1.596
_refine_diff_density_rms 0.327
_refine_ls_extinction_coef 0.00106(12)
_refine_ls_extinction_expression Fc^*^=kFc[1+0.001xFc^2^\l^3^/sin(2\q)]^-1/4^
_refine_ls_extinction_method 'SHELXL-2018/3 (Sheldrick 2018)'
_refine_ls_goodness_of_fit_ref 1.043
_refine_ls_hydrogen_treatment constr
_refine_ls_matrix_type full
_refine_ls_number_parameters 122
_refine_ls_number_reflns 3718
_refine_ls_number_restraints 0
_refine_ls_restrained_S_all 1.043
_refine_ls_R_factor_all 0.0547
_refine_ls_R_factor_gt 0.0491
_refine_ls_shift/su_max 0.001
_refine_ls_shift/su_mean 0.000
_refine_ls_structure_factor_coef Fsqd
_refine_ls_weighting_details 'w=1/[\s^2^(Fo^2^)+(0.0735P)^2^] where P=(Fo^2^+2Fc^2^)/3'
_refine_ls_weighting_scheme calc
_refine_ls_wR_factor_gt 0.1276
_refine_ls_wR_factor_ref 0.1310
_reflns_Friedel_coverage 0.000
_reflns_number_gt 3185
_reflns_number_total 3718
_reflns_threshold_expression 'I > 2\s(I)'
_cod_data_source_file d4dt01692k2.cif
_cod_data_source_block ab411_lt
_cod_depositor_comments 'Adding full bibliography for 7716690--7716700.cif.'
_cod_database_code 7716692
_shelx_shelxl_version_number 2018/3
_chemical_oxdiff_formula 'C H N Bi I'
_shelx_space_group_comment
;
The symmetry employed for this shelxl refinement is uniquely defined
by the following loop, which should always be used as a source of
symmetry information in preference to the above space-group names.
They are only intended as comments.
;
_reflns_odcompleteness_completeness 99.50
_reflns_odcompleteness_iscentric 1
_reflns_odcompleteness_theta 26.32
_olex2_refinement_description
;
1. Fixed Uiso
 At 1.2 times of:
  All C(H,H) groups, All N(H,H,H) groups
 At 1.5 times of:
  All C(H,H,H) groups
2.a Secondary CH2 refined with riding coordinates:
 C1(H1D,H1E), C4(H4A,H4B), C5(H5A,H5B), C2(H2A,H2B)
2.b Me refined with riding coordinates:
 N1(H1A,H1B,H1C), N2(H2C,H2D,H2E), C6(H6A,H6B,H6C), C3(H3A,H3B,H3C)
;
_olex2_submission_special_instructions 'No special instructions were received'
_oxdiff_exptl_absorpt_empirical_details
;
Empirical correction (ABSPACK) includes:
- Absorption correction using spherical harmonics
- Frame scaling
;
_oxdiff_exptl_absorpt_empirical_full_max 3.924
_oxdiff_exptl_absorpt_empirical_full_min 0.592

loop_
_space_group_symop_operation_xyz
'x, y, z'
'-x, y+1/2, -z+1/2'
'-x, -y, -z'
'x, -y-1/2, z-1/2'

loop_
_atom_site_label
_atom_site_type_symbol
_atom_site_fract_x
_atom_site_fract_y
_atom_site_fract_z
_atom_site_U_iso_or_equiv
_atom_site_adp_type
_atom_site_occupancy
_atom_site_site_symmetry_order
_atom_site_calc_flag
_atom_site_refinement_flags_posn
_atom_site_refinement_flags_adp
_atom_site_refinement_flags_occupancy
_atom_site_disorder_assembly
_atom_site_disorder_group
Bi1 Bi 0.500000 0.500000 0.500000 0.03067(17) Uani 1 2 d S . P . .
I1 I 0.49505(3) 0.24675(5) 0.50690(4) 0.03360(19) Uani 1 1 d . . . . .
I3 I 0.54814(5) 0.49242(4) 0.25856(5) 0.03281(19) Uani 1 1 d . . . . .
I2 I 0.25616(5) 0.50341(4) 0.38915(5) 0.03348(19) Uani 1 1 d . . . . .
I5 I 0.000000 0.000000 0.500000 0.0354(2) Uani 1 2 d S . P A 4
I4 I 0.22693(5) 0.03331(5) 0.48220(5) 0.0393(2) Uani 1 1 d . . . . .
N1 N 0.3142(5) 0.2312(6) 0.7126(6) 0.0357(16) Uani 1 1 d . . . . .
H1A H 0.342013 0.179614 0.763576 0.043 Uiso 1 1 calc R U . . .
H1B H 0.318643 0.209180 0.642734 0.043 Uiso 1 1 calc R U . . .
H1C H 0.351368 0.293533 0.729792 0.043 Uiso 1 1 calc R U . . .
N2 N 0.6685(5) 0.2028(6) 0.3076(6) 0.0349(16) Uani 1 1 d . . . . .
H2C H 0.639307 0.174084 0.362465 0.042 Uiso 1 1 calc R U . . .
H2D H 0.623824 0.253529 0.269296 0.042 Uiso 1 1 calc R U . . .
H2E H 0.678749 0.149864 0.259583 0.042 Uiso 1 1 calc R U . . .
C1 C 0.1952(6) 0.2505(7) 0.7156(7) 0.038(2) Uani 1 1 d . . . . .
H1D H 0.154947 0.182284 0.698019 0.046 Uiso 1 1 calc R U . . .
H1E H 0.190295 0.273398 0.792055 0.046 Uiso 1 1 calc R U . . .
C4 C 0.7760(6) 0.2551(7) 0.3609(7) 0.0395(19) Uani 1 1 d . . . . .
H4A H 0.824725 0.200238 0.403453 0.047 Uiso 1 1 calc R U . . .
H4B H 0.765333 0.312334 0.413956 0.047 Uiso 1 1 calc R U . . .
C5 C 0.8265(7) 0.3045(7) 0.2672(7) 0.042(2) Uani 1 1 d . . . . .
H5A H 0.834867 0.247489 0.212924 0.051 Uiso 1 1 calc R U . . .
H5B H 0.778349 0.360541 0.226010 0.051 Uiso 1 1 calc R U . . .
C2 C 0.1452(6) 0.3375(7) 0.6302(7) 0.0405(19) Uani 1 1 d . . . . .
H2A H 0.183672 0.406687 0.648620 0.049 Uiso 1 1 calc R U . . .
H2B H 0.150802 0.315737 0.553586 0.049 Uiso 1 1 calc R U . . .
C6 C 0.9370(7) 0.3552(8) 0.3184(9) 0.050(2) Uani 1 1 d . . . . .
H6A H 0.967196 0.385754 0.258110 0.075 Uiso 1 1 calc R U . . .
H6B H 0.928491 0.412396 0.371214 0.075 Uiso 1 1 calc R U . . .
H6C H 0.984923 0.299517 0.358149 0.075 Uiso 1 1 calc R U . . .
C3 C 0.0275(7) 0.3514(8) 0.6347(8) 0.047(2) Uani 1 1 d . . . . .
H3A H -0.005123 0.406769 0.580576 0.070 Uiso 1 1 calc R U . . .
H3B H -0.010109 0.282876 0.615845 0.070 Uiso 1 1 calc R U . . .
H3C H 0.022657 0.373535 0.710574 0.070 Uiso 1 1 calc R U . . .

loop_
_atom_site_aniso_label
_atom_site_aniso_U_11
_atom_site_aniso_U_22
_atom_site_aniso_U_33
_atom_site_aniso_U_23
_atom_site_aniso_U_13
_atom_site_aniso_U_12
Bi1 0.0289(3) 0.0341(3) 0.0287(3) -0.00035(16) 0.0055(2) 0.00003(15)
I1 0.0355(4) 0.0342(3) 0.0317(3) 0.00048(19) 0.0085(3) -0.00016(19)
I3 0.0327(4) 0.0367(3) 0.0294(4) -0.0005(2) 0.0077(3) 0.00108(19)
I2 0.0277(3) 0.0386(4) 0.0336(4) 0.0000(2) 0.0057(3) -0.00026(19)
I5 0.0362(5) 0.0364(5) 0.0325(5) -0.0012(3) 0.0050(4) -0.0007(3)
I4 0.0362(3) 0.0443(4) 0.0367(4) -0.0016(3) 0.0066(2) -0.0026(3)
N1 0.027(3) 0.044(4) 0.030(4) 0.001(3) -0.007(3) -0.004(3)
N2 0.030(3) 0.045(4) 0.030(4) 0.001(3) 0.005(3) 0.003(3)
C1 0.034(4) 0.049(5) 0.034(5) 0.003(4) 0.013(4) 0.002(4)
C4 0.043(5) 0.041(5) 0.034(4) -0.002(4) 0.008(4) -0.009(4)
C5 0.044(5) 0.047(5) 0.039(5) -0.005(4) 0.015(4) -0.006(4)
C2 0.033(4) 0.053(5) 0.036(5) -0.001(4) 0.007(4) 0.003(4)
C6 0.029(4) 0.059(6) 0.062(6) -0.004(5) 0.013(4) -0.005(4)
C3 0.046(5) 0.044(5) 0.051(6) 0.012(5) 0.014(4) 0.007(4)

loop_
_atom_type_symbol
_atom_type_description
_atom_type_scat_dispersion_real
_atom_type_scat_dispersion_imag
_atom_type_scat_source
C C 0.0033 0.0016 'International Tables Vol C Tables 4.2.6.8 and 6.1.1.4'
H H 0.0000 0.0000 'International Tables Vol C Tables 4.2.6.8 and 6.1.1.4'
Bi Bi -4.1077 10.2566 'International Tables Vol C Tables 4.2.6.8 and 6.1.1.4'
I I -0.4742 1.8119 'International Tables Vol C Tables 4.2.6.8 and 6.1.1.4'
N N 0.0061 0.0033 'International Tables Vol C Tables 4.2.6.8 and 6.1.1.4'

loop_
_geom_angle_atom_site_label_1
_geom_angle_atom_site_label_2
_geom_angle_atom_site_label_3
_geom_angle
_geom_angle_site_symmetry_1
_geom_angle_site_symmetry_3
_geom_angle_publ_flag
I1 Bi1 I1 180.0 . 3_666 ?
I3 Bi1 I1 90.257(12) 3_666 3_666 ?
I3 Bi1 I1 90.258(12) . . ?
I3 Bi1 I1 89.742(12) . 3_666 ?
I3 Bi1 I1 89.743(12) 3_666 . ?
I3 Bi1 I3 180.00(2) . 3_666 ?
I2 Bi1 I1 89.952(12) 3_666 . ?
I2 Bi1 I1 89.953(12) . 3_666 ?
I2 Bi1 I1 90.048(12) . . ?
I2 Bi1 I1 90.047(12) 3_666 3_666 ?
I2 Bi1 I3 88.894(16) 3_666 3_666 ?
I2 Bi1 I3 91.106(16) 3_666 . ?
I2 Bi1 I3 88.893(16) . . ?
I2 Bi1 I3 91.107(16) . 3_666 ?
I2 Bi1 I2 179.999(16) . 3_666 ?
I4 I5 I4 180.00(2) 3_556 . ?
H1A N1 H1B 109.5 . . ?
H1A N1 H1C 109.5 . . ?
H1B N1 H1C 109.5 . . ?
C1 N1 H1A 109.5 . . ?
C1 N1 H1B 109.5 . . ?
C1 N1 H1C 109.5 . . ?
H2C N2 H2D 109.5 . . ?
H2C N2 H2E 109.5 . . ?
H2D N2 H2E 109.5 . . ?
C4 N2 H2C 109.5 . . ?
C4 N2 H2D 109.5 . . ?
C4 N2 H2E 109.5 . . ?
N1 C1 H1D 109.4 . . ?
N1 C1 H1E 109.4 . . ?
H1D C1 H1E 108.0 . . ?
C2 C1 N1 111.0(6) . . ?
C2 C1 H1D 109.4 . . ?
C2 C1 H1E 109.4 . . ?
N2 C4 H4A 109.7 . . ?
N2 C4 H4B 109.7 . . ?
N2 C4 C5 109.7(6) . . ?
H4A C4 H4B 108.2 . . ?
C5 C4 H4A 109.7 . . ?
C5 C4 H4B 109.7 . . ?
C4 C5 H5A 109.5 . . ?
C4 C5 H5B 109.5 . . ?
H5A C5 H5B 108.1 . . ?
C6 C5 C4 110.8(7) . . ?
C6 C5 H5A 109.5 . . ?
C6 C5 H5B 109.5 . . ?
C1 C2 H2A 109.9 . . ?
C1 C2 H2B 109.9 . . ?
H2A C2 H2B 108.3 . . ?
C3 C2 C1 108.8(7) . . ?
C3 C2 H2A 109.9 . . ?
C3 C2 H2B 109.9 . . ?
C5 C6 H6A 109.5 . . ?
C5 C6 H6B 109.5 . . ?
C5 C6 H6C 109.5 . . ?
H6A C6 H6B 109.5 . . ?
H6A C6 H6C 109.5 . . ?
H6B C6 H6C 109.5 . . ?
C2 C3 H3A 109.5 . . ?
C2 C3 H3B 109.5 . . ?
C2 C3 H3C 109.5 . . ?
H3A C3 H3B 109.5 . . ?
H3A C3 H3C 109.5 . . ?
H3B C3 H3C 109.5 . . ?

loop_
_geom_bond_atom_site_label_1
_geom_bond_atom_site_label_2
_geom_bond_distance
_geom_bond_site_symmetry_2
_geom_bond_publ_flag
Bi1 I1 3.0781(6) . ?
Bi1 I1 3.0781(6) 3_666 ?
Bi1 I3 3.0763(6) . ?
Bi1 I3 3.0763(6) 3_666 ?
Bi1 I2 3.0637(6) 3_666 ?
Bi1 I2 3.0637(6) . ?
I5 I4 2.9388(6) . ?
I5 I4 2.9388(6) 3_556 ?
N1 H1A 0.8900 . ?
N1 H1B 0.8900 . ?
N1 H1C 0.8900 . ?
N1 C1 1.524(9) . ?
N2 H2C 0.8900 . ?
N2 H2D 0.8900 . ?
N2 H2E 0.8900 . ?
N2 C4 1.504(9) . ?
C1 H1D 0.9700 . ?
C1 H1E 0.9700 . ?
C1 C2 1.507(11) . ?
C4 H4A 0.9700 . ?
C4 H4B 0.9700 . ?
C4 C5 1.526(11) . ?
C5 H5A 0.9700 . ?
C5 H5B 0.9700 . ?
C5 C6 1.521(11) . ?
C2 H2A 0.9700 . ?
C2 H2B 0.9700 . ?
C2 C3 1.504(10) . ?
C6 H6A 0.9600 . ?
C6 H6B 0.9600 . ?
C6 H6C 0.9600 . ?
C3 H3A 0.9600 . ?
C3 H3B 0.9600 . ?
C3 H3C 0.9600 . ?

loop_
_geom_torsion_atom_site_label_1
_geom_torsion_atom_site_label_2
_geom_torsion_atom_site_label_3
_geom_torsion_atom_site_label_4
_geom_torsion
_geom_torsion_site_symmetry_1
_geom_torsion_site_symmetry_2
_geom_torsion_site_symmetry_3
_geom_torsion_site_symmetry_4
_geom_torsion_publ_flag
N1 C1 C2 C3 178.7(7) . . . . ?
N2 C4 C5 C6 -178.4(7) . . . . ?
